data_7016874
loop_
_publ_author_name
'Zhang, Wenhua'
'Hor, T. S. Andy'

_publ_section_title
;
 Complexation of 1,1'-bis(diphenylphosphino)ferrocene dioxide
 (dppfO(2)) with 3d metals and revisit of its coordination to Pd(ii).
;
_journal_issue 40
_journal_name_full 'Dalton transactions (Cambridge, England : 2003)'
_journal_page_first 10725
_journal_page_last 10730
_journal_paper_doi 10.1039/c1dt10920k
_journal_volume 40
_journal_year 2011
_chemical_formula_sum 'C68.5 H57 Cl4 Fe3 O8 P4'
_chemical_formula_weight 1441.37
_chemical_name_systematic
;
?
;
_space_group_IT_number 2
_symmetry_cell_setting triclinic
_symmetry_space_group_name_Hall '-P 1'
_symmetry_space_group_name_H-M 'P -1'
_atom_sites_solution_hydrogens geom
_atom_sites_solution_primary direct
_atom_sites_solution_secondary difmap
_audit_creation_method SHELXL-97
_cell_angle_alpha 74.9240(10)
_cell_angle_beta 87.5210(10)
_cell_angle_gamma 65.0060(10)
_cell_formula_units_Z 4
_cell_length_a 18.3426(11)
_cell_length_b 19.6446(12)
_cell_length_c 20.0689(12)
_cell_measurement_reflns_used 6395
_cell_measurement_temperature 223(2)
_cell_measurement_theta_max 27.12
_cell_measurement_theta_min 2.23
_cell_volume 6310.3(7)
_computing_cell_refinement 'Bruker SMART'
_computing_data_collection 'Bruker SMART'
_computing_data_reduction 'Bruker SAINT'
_computing_molecular_graphics 'Bruker SHELXTL'
_computing_publication_material 'Bruker SHELXTL'
_computing_structure_refinement 'SHELXL-97 (Sheldrick, 1997)'
_computing_structure_solution 'SHELXS-97 (Sheldrick, 1990)'
_diffrn_ambient_temperature 223(2)
_diffrn_measured_fraction_theta_full 0.998
_diffrn_measured_fraction_theta_max 0.998
_diffrn_measurement_device_type 'CCD area detector'
_diffrn_measurement_method 'phi and omega scans'
_diffrn_radiation_monochromator graphite
_diffrn_radiation_source 'fine-focus sealed tube'
_diffrn_radiation_type MoK\a
_diffrn_radiation_wavelength 0.71073
_diffrn_reflns_av_R_equivalents 0.0564
_diffrn_reflns_av_sigmaI/netI 0.0694
_diffrn_reflns_limit_h_max 23
_diffrn_reflns_limit_h_min -23
_diffrn_reflns_limit_k_max 25
_diffrn_reflns_limit_k_min -25
_diffrn_reflns_limit_l_max 26
_diffrn_reflns_limit_l_min -26
_diffrn_reflns_number 81628
_diffrn_reflns_theta_full 27.50
_diffrn_reflns_theta_max 27.50
_diffrn_reflns_theta_min 1.05
_exptl_absorpt_coefficient_mu 1.008
_exptl_absorpt_correction_T_max 0.6885
_exptl_absorpt_correction_T_min 0.5830
_exptl_absorpt_correction_type multi-scan
_exptl_absorpt_process_details 'Sadabs, (Sheldrick 2001)'
_exptl_crystal_colour Brown
_exptl_crystal_density_diffrn 1.517
_exptl_crystal_density_meas ?
_exptl_crystal_density_method 'not measured'
_exptl_crystal_description Block
_exptl_crystal_F_000 2952
_exptl_crystal_size_max 0.60
_exptl_crystal_size_mid 0.50
_exptl_crystal_size_min 0.40
_refine_diff_density_max 1.138
_refine_diff_density_min -1.075
_refine_diff_density_rms 0.113
_refine_ls_extinction_method none
_refine_ls_goodness_of_fit_ref 1.073
_refine_ls_hydrogen_treatment constr
_refine_ls_matrix_type full
_refine_ls_number_parameters 1576
_refine_ls_number_reflns 28928
_refine_ls_number_restraints 0
_refine_ls_restrained_S_all 1.073
_refine_ls_R_factor_all 0.0991
_refine_ls_R_factor_gt 0.0702
_refine_ls_shift/su_max 0.002
_refine_ls_shift/su_mean 0.000
_refine_ls_structure_factor_coef Fsqd
_refine_ls_weighting_details 'calc w=1/[\s^2^(Fo^2^)+(0.0827P)^2^+5.6254P] where P=(Fo^2^+2Fc^2^)/3'
_refine_ls_weighting_scheme calc
_refine_ls_wR_factor_gt 0.1615
_refine_ls_wR_factor_ref 0.1771
_reflns_number_gt 21063
_reflns_number_total 28928
_reflns_threshold_expression >2sigma(I)
_cod_data_source_file c1dt10920k.txt
_cod_data_source_block Cpd5
_cod_depositor_comments
;
The following automatic conversions were performed:

'_symmetry_cell_setting' value 'Triclinic' changed to 'triclinic'
according to /home/saulius/struct/CIF-dictionaries/cif_core.dic
dictionary named 'cif_core.dic' version 2.4.1 from
2010-06-29.

'_exptl_absorpt_correction_type' value 'Multi-scan'
changed to 'multi-scan' according to
/home/saulius/struct/CIF-dictionaries/cif_core.dic dictionary named
'cif_core.dic' version 2.4.1 from 2010-06-29.

Automatic conversion script
Id: cif_fix_values 1715 2011-07-08 13:25:40Z adriana 

The following automatic conversions were performed:

'_exptl_crystal_density_meas' value 'Not Measured' was changed to '?'
- the value is perceived as not measured.

Automatic conversion script
Id: cif_fix_values 3008 2015-01-20 13:52:24Z robertas 
;
_cod_original_sg_symbol_H-M P-1
_cod_original_formula_sum 'C68.50 H57 Cl4 Fe3 O8 P4'
_cod_database_code 7016874

loop_
_symmetry_equiv_pos_as_xyz
'x, y, z'
'-x, -y, -z'

loop_
_atom_site_label
_atom_site_type_symbol
_atom_site_fract_x
_atom_site_fract_y
_atom_site_fract_z
_atom_site_U_iso_or_equiv
_atom_site_adp_type
_atom_site_occupancy
_atom_site_symmetry_multiplicity
_atom_site_calc_flag
_atom_site_refinement_flags
Fe1 Fe 0.53636(3) 0.75525(3) 0.43075(3) 0.01852(12) Uani 1 1 d .
Fe2 Fe 0.76665(3) 0.74359(4) 0.29763(3) 0.02701(14) Uani 1 1 d .
Fe3 Fe 0.30168(3) 0.76680(4) 0.55871(3) 0.02969(15) Uani 1 1 d .
Fe4 Fe 0.03209(3) 0.75771(3) 0.92505(3) 0.02135(13) Uani 1 1 d .
Fe5 Fe 0.23894(3) 0.75213(4) 1.07389(3) 0.02879(14) Uani 1 1 d .
Fe6 Fe -0.18893(4) 0.78432(4) 0.77637(3) 0.02963(15) Uani 1 1 d .
Cl1 Cl 0.59192(6) 0.61878(5) 0.46457(5) 0.0311(2) Uani 1 1 d .
Cl2 Cl 0.48357(6) 0.89190(5) 0.40109(5) 0.0293(2) Uani 1 1 d .
Cl3 Cl -0.02198(6) 0.89393(5) 0.89732(5) 0.0310(2) Uani 1 1 d .
Cl4 Cl 0.08652(7) 0.62256(6) 0.95096(7) 0.0407(3) Uani 1 1 d .
P1 P 0.58991(6) 0.74593(6) 0.26293(5) 0.0205(2) Uani 1 1 d .
P2 P 0.72228(6) 0.75668(6) 0.46048(5) 0.0239(2) Uani 1 1 d .
P3 P 0.48985(6) 0.73651(6) 0.60163(5) 0.0234(2) Uani 1 1 d .
P4 P 0.34356(6) 0.77443(6) 0.39242(5) 0.0226(2) Uani 1 1 d .
P5 P 0.21628(6) 0.76888(6) 0.90253(5) 0.0240(2) Uani 1 1 d .
P6 P 0.06829(6) 0.72953(6) 1.10296(6) 0.0263(2) Uani 1 1 d .
P7 P -0.16722(6) 0.79012(5) 0.94261(5) 0.0218(2) Uani 1 1 d .
P8 P 0.00675(6) 0.74906(6) 0.75618(6) 0.0265(2) Uani 1 1 d .
O1 O 0.56282(16) 0.75668(15) 0.33257(13) 0.0233(6) Uani 1 1 d .
O2 O 0.64601(16) 0.74728(15) 0.45716(14) 0.0258(6) Uani 1 1 d .
O3 O 0.50742(16) 0.75783(16) 0.52759(13) 0.0266(6) Uani 1 1 d .
O4 O 0.42955(16) 0.75874(15) 0.40522(14) 0.0259(6) Uani 1 1 d .
O5 O 0.14453(16) 0.75042(16) 0.90752(15) 0.0279(6) Uani 1 1 d .
O6 O 0.04582(16) 0.75107(16) 1.02710(14) 0.0287(6) Uani 1 1 d .
O7 O -0.07728(15) 0.76099(15) 0.94245(15) 0.0272(6) Uani 1 1 d .
O8 O 0.01736(16) 0.76434(16) 0.82349(15) 0.0282(6) Uani 1 1 d .
C1 C 0.6968(2) 0.6994(2) 0.2661(2) 0.0268(9) Uani 1 1 d .
C2 C 0.7506(3) 0.7095(3) 0.2145(3) 0.0394(11) Uani 1 1 d .
H2 H 0.7347 0.7426 0.1663 0.047 Uiso 1 1 calc R
C3 C 0.8305(3) 0.6634(3) 0.2447(3) 0.0506(14) Uani 1 1 d .
H3 H 0.8802 0.6598 0.2213 0.061 Uiso 1 1 calc R
C4 C 0.8275(3) 0.6252(3) 0.3139(3) 0.0497(14) Uani 1 1 d .
H4 H 0.8747 0.5904 0.3474 0.060 Uiso 1 1 calc R
C5 C 0.7458(3) 0.6459(3) 0.3280(2) 0.0354(10) Uani 1 1 d .
H5 H 0.7258 0.6277 0.3726 0.042 Uiso 1 1 calc R
C6 C 0.7511(2) 0.7917(2) 0.3776(2) 0.0269(9) Uani 1 1 d .
C7 C 0.8296(3) 0.7767(3) 0.3539(3) 0.0406(11) Uani 1 1 d .
H7 H 0.8818 0.7427 0.3814 0.049 Uiso 1 1 calc R
C8 C 0.8185(3) 0.8198(3) 0.2837(3) 0.0449(12) Uani 1 1 d .
H8 H 0.8624 0.8197 0.2532 0.054 Uiso 1 1 calc R
C9 C 0.7355(3) 0.8608(3) 0.2633(2) 0.0383(11) Uani 1 1 d .
H9 H 0.7111 0.8948 0.2167 0.046 Uiso 1 1 calc R
C10 C 0.6927(3) 0.8441(2) 0.3219(2) 0.0290(9) Uani 1 1 d .
H10 H 0.6333 0.8647 0.3233 0.035 Uiso 1 1 calc R
C11 C 0.4099(2) 0.7080(2) 0.6136(2) 0.0314(10) Uani 1 1 d .
C12 C 0.3468(3) 0.7279(3) 0.6595(2) 0.0466(13) Uani 1 1 d .
H12 H 0.3397 0.7603 0.6918 0.056 Uiso 1 1 calc R
C13 C 0.2959(3) 0.6926(4) 0.6495(3) 0.0623(18) Uani 1 1 d .
H13 H 0.2462 0.6975 0.6733 0.075 Uiso 1 1 calc R
C14 C 0.3267(3) 0.6509(3) 0.5992(3) 0.0578(16) Uani 1 1 d .
H14 H 0.3025 0.6218 0.5818 0.069 Uiso 1 1 calc R
C15 C 0.3978(3) 0.6595(3) 0.5769(3) 0.0386(11) Uani 1 1 d .
H15 H 0.4322 0.6370 0.5417 0.046 Uiso 1 1 calc R
C16 C 0.2831(2) 0.8158(2) 0.4554(2) 0.0264(9) Uani 1 1 d .
C17 C 0.2119(3) 0.8090(3) 0.4831(2) 0.0374(11) Uani 1 1 d .
H17 H 0.1851 0.7796 0.4697 0.045 Uiso 1 1 calc R
C18 C 0.1874(3) 0.8522(3) 0.5332(2) 0.0438(12) Uani 1 1 d .
H18 H 0.1408 0.8574 0.5616 0.053 Uiso 1 1 calc R
C19 C 0.2422(3) 0.8853(3) 0.5369(2) 0.0387(11) Uani 1 1 d .
H19 H 0.2403 0.9174 0.5682 0.046 Uiso 1 1 calc R
C20 C 0.3003(2) 0.8639(2) 0.4885(2) 0.0276(9) Uani 1 1 d .
H20 H 0.3462 0.8782 0.4803 0.033 Uiso 1 1 calc R
C21 C 0.2299(2) 0.8039(2) 0.9716(2) 0.0269(9) Uani 1 1 d .
C22 C 0.3030(3) 0.7941(3) 1.0041(2) 0.0341(10) Uani 1 1 d .
H22 H 0.3585 0.7640 0.9927 0.041 Uiso 1 1 calc R
C23 C 0.2818(3) 0.8357(3) 1.0549(2) 0.0413(11) Uani 1 1 d .
H23 H 0.3201 0.8386 1.0861 0.050 Uiso 1 1 calc R
C24 C 0.1970(3) 0.8702(3) 1.0553(2) 0.0402(11) Uani 1 1 d .
H24 H 0.1659 0.9014 1.0870 0.048 Uiso 1 1 calc R
C25 C 0.1639(3) 0.8520(2) 1.0039(2) 0.0293(9) Uani 1 1 d .
H25 H 0.1058 0.8687 0.9926 0.035 Uiso 1 1 calc R
C26 C 0.1732(2) 0.6960(2) 1.1221(2) 0.0301(9) Uani 1 1 d .
C27 C 0.2126(3) 0.7124(3) 1.1715(2) 0.0404(11) Uani 1 1 d .
H27 H 0.1861 0.7441 1.2041 0.049 Uiso 1 1 calc R
C28 C 0.2973(3) 0.6742(3) 1.1655(3) 0.0473(13) Uani 1 1 d .
H28 H 0.3401 0.6757 1.1927 0.057 Uiso 1 1 calc R
C29 C 0.3093(3) 0.6354(3) 1.1142(3) 0.0458(13) Uani 1 1 d .
H29 H 0.3623 0.6052 1.0985 0.055 Uiso 1 1 calc R
C30 C 0.2332(3) 0.6482(2) 1.0862(2) 0.0357(10) Uani 1 1 d .
H30 H 0.2238 0.6275 1.0490 0.043 Uiso 1 1 calc R
C31 C -0.2154(2) 0.8306(2) 0.8585(2) 0.0257(9) Uani 1 1 d .
C32 C -0.2855(2) 0.8271(3) 0.8325(2) 0.0327(10) Uani 1 1 d .
H32 H -0.3154 0.7983 0.8586 0.039 Uiso 1 1 calc R
C33 C -0.3034(3) 0.8723(3) 0.7628(3) 0.0427(12) Uani 1 1 d .
H33 H -0.3478 0.8796 0.7314 0.051 Uiso 1 1 calc R
C34 C -0.2462(3) 0.9041(3) 0.7448(3) 0.0419(12) Uani 1 1 d .
H34 H -0.2441 0.9373 0.6989 0.050 Uiso 1 1 calc R
C35 C -0.1916(3) 0.8786(2) 0.8035(2) 0.0302(9) Uani 1 1 d .
H35 H -0.1452 0.8913 0.8061 0.036 Uiso 1 1 calc R
C36 C -0.0765(3) 0.7262(3) 0.7503(2) 0.0325(10) Uani 1 1 d .
C37 C -0.1340(3) 0.7517(3) 0.6927(3) 0.0413(12) Uani 1 1 d .
H37 H -0.1355 0.7870 0.6469 0.050 Uiso 1 1 calc R
C38 C -0.1876(3) 0.7171(3) 0.7129(3) 0.0529(15) Uani 1 1 d .
H38 H -0.2344 0.7249 0.6841 0.064 Uiso 1 1 calc R
C39 C -0.1648(3) 0.6713(3) 0.7811(4) 0.0532(16) Uani 1 1 d .
H39 H -0.1932 0.6415 0.8087 0.064 Uiso 1 1 calc R
C40 C -0.0959(3) 0.6753(3) 0.8052(3) 0.0400(11) Uani 1 1 d .
H40 H -0.0668 0.6483 0.8516 0.048 Uiso 1 1 calc R
C1A C 0.5572(2) 0.8380(2) 0.1993(2) 0.0260(9) Uani 1 1 d .
C2A C 0.5150(3) 0.9059(2) 0.2202(2) 0.0300(9) Uani 1 1 d .
H2A H 0.5003 0.9025 0.2660 0.036 Uiso 1 1 calc R
C3A C 0.4946(3) 0.9783(3) 0.1738(3) 0.0431(12) Uani 1 1 d .
H3A H 0.4667 1.0240 0.1881 0.052 Uiso 1 1 calc R
C4A C 0.5158(4) 0.9827(3) 0.1065(3) 0.0555(15) Uani 1 1 d .
H4A H 0.5032 1.0316 0.0752 0.067 Uiso 1 1 calc R
C5A C 0.5549(4) 0.9163(3) 0.0848(3) 0.0520(14) Uani 1 1 d .
H5A H 0.5673 0.9203 0.0384 0.062 Uiso 1 1 calc R
C6A C 0.5762(3) 0.8440(3) 0.1301(2) 0.0368(10) Uani 1 1 d .
H6A H 0.6033 0.7988 0.1149 0.044 Uiso 1 1 calc R
C1B C 0.5547(2) 0.6824(2) 0.2378(2) 0.0249(8) Uani 1 1 d .
C2B C 0.5257(3) 0.6939(3) 0.1710(2) 0.0417(11) Uani 1 1 d .
H2B H 0.5181 0.7397 0.1366 0.050 Uiso 1 1 calc R
C3B C 0.5081(3) 0.6374(4) 0.1556(3) 0.0522(14) Uani 1 1 d .
H3B H 0.4891 0.6448 0.1103 0.063 Uiso 1 1 calc R
C4B C 0.5178(3) 0.5717(3) 0.2048(3) 0.0459(12) Uani 1 1 d .
H4B H 0.5066 0.5335 0.1933 0.055 Uiso 1 1 calc R
C5B C 0.5441(3) 0.5607(3) 0.2715(3) 0.0479(13) Uani 1 1 d .
H5B H 0.5489 0.5158 0.3058 0.057 Uiso 1 1 calc R
C6B C 0.5633(3) 0.6155(3) 0.2884(2) 0.0401(11) Uani 1 1 d .
H6B H 0.5822 0.6074 0.3339 0.048 Uiso 1 1 calc R
C1C C 0.7103(2) 0.8288(2) 0.5050(2) 0.0265(9) Uani 1 1 d .
C2C C 0.7662(3) 0.8607(3) 0.5002(2) 0.0380(11) Uani 1 1 d .
H2C H 0.8121 0.8426 0.4755 0.046 Uiso 1 1 calc R
C3C C 0.7538(3) 0.9187(3) 0.5318(3) 0.0428(12) Uani 1 1 d .
H3C H 0.7914 0.9401 0.5288 0.051 Uiso 1 1 calc R
C4C C 0.6860(3) 0.9457(3) 0.5680(2) 0.0418(12) Uani 1 1 d .
H4C H 0.6779 0.9849 0.5899 0.050 Uiso 1 1 calc R
C5C C 0.6305(3) 0.9152(3) 0.5717(2) 0.0389(11) Uani 1 1 d .
H5C H 0.5840 0.9345 0.5954 0.047 Uiso 1 1 calc R
C6C C 0.6423(3) 0.8565(2) 0.5411(2) 0.0318(9) Uani 1 1 d .
H6C H 0.6045 0.8353 0.5446 0.038 Uiso 1 1 calc R
C1D C 0.8042(2) 0.6647(3) 0.5034(2) 0.0330(10) Uani 1 1 d .
C2D C 0.8769(3) 0.6603(3) 0.5256(3) 0.0509(13) Uani 1 1 d .
H2D H 0.8842 0.7057 0.5222 0.061 Uiso 1 1 calc R
C3D C 0.9392(3) 0.5864(4) 0.5533(3) 0.0662(18) Uani 1 1 d .
H3D H 0.9890 0.5823 0.5686 0.079 Uiso 1 1 calc R
C4D C 0.9293(3) 0.5206(4) 0.5587(3) 0.0635(18) Uani 1 1 d .
H4D H 0.9722 0.4716 0.5774 0.076 Uiso 1 1 calc R
C5D C 0.8582(3) 0.5248(3) 0.5374(3) 0.0536(15) Uani 1 1 d .
H5D H 0.8517 0.4790 0.5414 0.064 Uiso 1 1 calc R
C6D C 0.7945(3) 0.5972(3) 0.5096(2) 0.0394(11) Uani 1 1 d .
H6D H 0.7450 0.6002 0.4950 0.047 Uiso 1 1 calc R
C1E C 0.4643(2) 0.8184(2) 0.63681(19) 0.0258(9) Uani 1 1 d .
C2E C 0.4406(3) 0.8924(2) 0.5920(2) 0.0315(9) Uani 1 1 d .
H2E H 0.4370 0.8995 0.5439 0.038 Uiso 1 1 calc R
C3E C 0.4224(3) 0.9556(3) 0.6184(2) 0.0427(12) Uani 1 1 d .
H3E H 0.4053 1.0059 0.5882 0.051 Uiso 1 1 calc R
C4E C 0.4293(3) 0.9449(3) 0.6891(3) 0.0505(14) Uani 1 1 d .
H4E H 0.4186 0.9877 0.7069 0.061 Uiso 1 1 calc R
C5E C 0.4519(4) 0.8718(3) 0.7335(3) 0.0593(16) Uani 1 1 d .
H5E H 0.4553 0.8649 0.7816 0.071 Uiso 1 1 calc R
C6E C 0.4694(3) 0.8087(3) 0.7076(2) 0.0470(13) Uani 1 1 d .
H6E H 0.4849 0.7588 0.7381 0.056 Uiso 1 1 calc R
C1F C 0.5754(3) 0.6555(2) 0.6538(2) 0.0282(9) Uani 1 1 d .
C2F C 0.6524(3) 0.6489(2) 0.6400(2) 0.0318(10) Uani 1 1 d .
H2F H 0.6597 0.6856 0.6030 0.038 Uiso 1 1 calc R
C3F C 0.7189(3) 0.5883(3) 0.6807(3) 0.0399(11) Uani 1 1 d .
H3F H 0.7712 0.5836 0.6713 0.048 Uiso 1 1 calc R
C4F C 0.7076(3) 0.5355(3) 0.7346(3) 0.0514(14) Uani 1 1 d .
H4F H 0.7524 0.4954 0.7632 0.062 Uiso 1 1 calc R
C5F C 0.6308(3) 0.5403(3) 0.7478(3) 0.0592(16) Uani 1 1 d .
H5F H 0.6242 0.5023 0.7839 0.071 Uiso 1 1 calc R
C6F C 0.5642(3) 0.6006(3) 0.7077(3) 0.0474(13) Uani 1 1 d .
H6F H 0.5121 0.6046 0.7169 0.057 Uiso 1 1 calc R
C1G C 0.3350(2) 0.6866(2) 0.3923(2) 0.0284(9) Uani 1 1 d .
C2G C 0.2619(3) 0.6870(3) 0.3754(3) 0.0474(13) Uani 1 1 d .
H2G H 0.2153 0.7342 0.3627 0.057 Uiso 1 1 calc R
C3G C 0.2582(4) 0.6176(3) 0.3772(3) 0.0542(14) Uani 1 1 d .
H3G H 0.2093 0.6175 0.3652 0.065 Uiso 1 1 calc R
C4G C 0.3268(4) 0.5487(3) 0.3968(3) 0.0556(15) Uani 1 1 d .
H4G H 0.3241 0.5014 0.3993 0.067 Uiso 1 1 calc R
C5G C 0.3977(3) 0.5482(3) 0.4125(3) 0.0539(14) Uani 1 1 d .
H5G H 0.4440 0.5006 0.4251 0.065 Uiso 1 1 calc R
C6G C 0.4033(3) 0.6167(3) 0.4101(3) 0.0389(11) Uani 1 1 d .
H6G H 0.4532 0.6159 0.4206 0.047 Uiso 1 1 calc R
C1H C 0.3006(2) 0.8426(2) 0.3102(2) 0.0247(8) Uani 1 1 d .
C2H C 0.3518(3) 0.8575(3) 0.2618(2) 0.0344(10) Uani 1 1 d .
H2H H 0.4079 0.8331 0.2727 0.041 Uiso 1 1 calc R
C3H C 0.3202(3) 0.9087(3) 0.1969(2) 0.0419(11) Uani 1 1 d .
H3H H 0.3548 0.9187 0.1639 0.050 Uiso 1 1 calc R
C4H C 0.2380(3) 0.9448(2) 0.1811(2) 0.0356(10) Uani 1 1 d .
H4H H 0.2168 0.9798 0.1373 0.043 Uiso 1 1 calc R
C5H C 0.1869(3) 0.9303(3) 0.2283(2) 0.0394(11) Uani 1 1 d .
H5H H 0.1309 0.9548 0.2168 0.047 Uiso 1 1 calc R
C6H C 0.2177(3) 0.8795(3) 0.2928(2) 0.0389(11) Uani 1 1 d .
H6H H 0.1824 0.8698 0.3253 0.047 Uiso 1 1 calc R
C1I C 0.3074(2) 0.6832(3) 0.9033(2) 0.0312(10) Uani 1 1 d .
C2I C 0.3794(3) 0.6887(3) 0.8855(3) 0.0495(13) Uani 1 1 d .
H2I H 0.3800 0.7379 0.8695 0.059 Uiso 1 1 calc R
C3I C 0.4498(3) 0.6220(4) 0.8915(3) 0.0629(18) Uani 1 1 d .
H3I H 0.4983 0.6259 0.8797 0.075 Uiso 1 1 calc R
C4I C 0.4494(3) 0.5516(4) 0.9140(3) 0.0625(18) Uani 1 1 d .
H4I H 0.4980 0.5068 0.9183 0.075 Uiso 1 1 calc R
C5I C 0.3784(3) 0.5434(3) 0.9313(3) 0.0564(15) Uani 1 1 d .
H5I H 0.3790 0.4937 0.9467 0.068 Uiso 1 1 calc R
C6I C 0.3064(3) 0.6104(3) 0.9253(2) 0.0400(11) Uani 1 1 d .
H6I H 0.2578 0.6063 0.9360 0.048 Uiso 1 1 calc R
C1J C 0.2087(2) 0.8428(2) 0.8248(2) 0.0284(9) Uani 1 1 d .
C2J C 0.2456(3) 0.8924(3) 0.8226(3) 0.0456(12) Uani 1 1 d .
H2J H 0.2747 0.8876 0.8623 0.055 Uiso 1 1 calc R
C3J C 0.2395(4) 0.9483(3) 0.7626(3) 0.0557(15) Uani 1 1 d .
H3J H 0.2647 0.9814 0.7614 0.067 Uiso 1 1 calc R
C4J C 0.1971(4) 0.9559(3) 0.7047(3) 0.0564(15) Uani 1 1 d .
H4J H 0.1934 0.9941 0.6638 0.068 Uiso 1 1 calc R
C5J C 0.1603(4) 0.9083(4) 0.7063(3) 0.0577(15) Uani 1 1 d .
H5J H 0.1308 0.9140 0.6664 0.069 Uiso 1 1 calc R
C6J C 0.1658(3) 0.8513(3) 0.7662(2) 0.0457(12) Uani 1 1 d .
H6J H 0.1403 0.8185 0.7668 0.055 Uiso 1 1 calc R
C1K C 0.0204(2) 0.8130(2) 1.1373(2) 0.0306(9) Uani 1 1 d .
C2K C 0.0199(3) 0.8071(3) 1.2080(2) 0.0426(12) Uani 1 1 d .
H2K H 0.0393 0.7580 1.2404 0.051 Uiso 1 1 calc R
C3K C -0.0095(3) 0.8749(3) 1.2303(3) 0.0525(14) Uani 1 1 d .
H3K H -0.0100 0.8714 1.2779 0.063 Uiso 1 1 calc R
C4K C -0.0376(3) 0.9462(3) 1.1834(3) 0.0555(15) Uani 1 1 d .
H4K H -0.0557 0.9915 1.1988 0.067 Uiso 1 1 calc R
C5K C -0.0396(3) 0.9519(3) 1.1139(3) 0.0508(14) Uani 1 1 d .
H5K H -0.0606 1.0014 1.0821 0.061 Uiso 1 1 calc R
C6K C -0.0110(3) 0.8856(3) 1.0898(3) 0.0382(11) Uani 1 1 d .
H6K H -0.0130 0.8900 1.0421 0.046 Uiso 1 1 calc R
C1L C 0.0461(3) 0.6500(2) 1.1502(2) 0.0327(10) Uani 1 1 d .
C2L C 0.0762(3) 0.6117(3) 1.2189(3) 0.0503(14) Uani 1 1 d .
H2L H 0.1062 0.6289 1.2418 0.060 Uiso 1 1 calc R
C3L C 0.0617(3) 0.5484(3) 1.2531(3) 0.0613(17) Uani 1 1 d .
H3L H 0.0804 0.5237 1.2999 0.074 Uiso 1 1 calc R
C4L C 0.0210(4) 0.5213(3) 1.2203(3) 0.0597(17) Uani 1 1 d .
H4L H 0.0125 0.4776 1.2441 0.072 Uiso 1 1 calc R
C5L C -0.0076(4) 0.5574(3) 1.1529(3) 0.0567(15) Uani 1 1 d .
H5L H -0.0353 0.5381 1.1301 0.068 Uiso 1 1 calc R
C6L C 0.0040(3) 0.6231(3) 1.1173(3) 0.0445(12) Uani 1 1 d .
H6L H -0.0169 0.6487 1.0711 0.053 Uiso 1 1 calc R
C1M C -0.2129(2) 0.8654(2) 0.9868(2) 0.0266(9) Uani 1 1 d .
C2M C -0.1753(3) 0.8578(3) 1.0488(3) 0.0437(12) Uani 1 1 d .
H2M H -0.1271 0.8137 1.0673 0.052 Uiso 1 1 calc R
C3M C -0.2091(3) 0.9158(4) 1.0833(3) 0.0542(15) Uani 1 1 d .
H3M H -0.1838 0.9110 1.1251 0.065 Uiso 1 1 calc R
C4M C -0.2800(3) 0.9806(3) 1.0558(3) 0.0477(13) Uani 1 1 d .
H4M H -0.3025 1.0202 1.0787 0.057 Uiso 1 1 calc R
C5M C -0.3173(3) 0.9873(3) 0.9957(3) 0.0456(13) Uani 1 1 d .
H5M H -0.3660 1.0310 0.9778 0.055 Uiso 1 1 calc R
C6M C -0.2839(3) 0.9301(2) 0.9604(2) 0.0373(11) Uani 1 1 d .
H6M H -0.3097 0.9354 0.9186 0.045 Uiso 1 1 calc R
C1N C -0.1905(3) 0.7109(2) 0.9868(2) 0.0317(10) Uani 1 1 d .
C2N C -0.2626(3) 0.7230(3) 1.0178(3) 0.0439(12) Uani 1 1 d .
H2N H -0.3014 0.7738 1.0153 0.053 Uiso 1 1 calc R
C3N C -0.2769(4) 0.6585(4) 1.0529(3) 0.0686(19) Uani 1 1 d .
H3N H -0.3253 0.6662 1.0745 0.082 Uiso 1 1 calc R
C4N C -0.2212(5) 0.5851(4) 1.0558(4) 0.074(2) Uani 1 1 d .
H4N H -0.2308 0.5421 1.0799 0.089 Uiso 1 1 calc R
C5N C -0.1503(4) 0.5732(3) 1.0234(4) 0.0721(19) Uani 1 1 d .
H5N H -0.1129 0.5222 1.0246 0.087 Uiso 1 1 calc R
C6N C -0.1336(3) 0.6348(3) 0.9896(3) 0.0487(13) Uani 1 1 d .
H6N H -0.0848 0.6261 0.9687 0.058 Uiso 1 1 calc R
C1P C -0.0107(2) 0.8343(3) 0.6861(2) 0.0353(10) Uani 1 1 d .
C2P C -0.0297(3) 0.9039(3) 0.7022(3) 0.0524(15) Uani 1 1 d .
H2P H -0.0310 0.9055 0.7487 0.063 Uiso 1 1 calc R
C3P C -0.0466(4) 0.9707(3) 0.6498(4) 0.077(2) Uani 1 1 d .
H3P H -0.0588 1.0179 0.6608 0.093 Uiso 1 1 calc R
C4P C -0.0458(3) 0.9696(4) 0.5818(4) 0.080(3) Uani 1 1 d .
H4P H -0.0582 1.0159 0.5466 0.097 Uiso 1 1 calc R
C5P C -0.0274(3) 0.9018(5) 0.5648(3) 0.071(2) Uani 1 1 d .
H5P H -0.0278 0.9015 0.5180 0.085 Uiso 1 1 calc R
C6P C -0.0078(3) 0.8324(4) 0.6169(3) 0.0529(14) Uani 1 1 d .
H6P H 0.0072 0.7850 0.6055 0.063 Uiso 1 1 calc R
C1U C 0.0934(3) 0.6666(2) 0.7419(2) 0.0317(10) Uani 1 1 d .
C2U C 0.1630(3) 0.6365(3) 0.7834(2) 0.0376(11) Uani 1 1 d .
H2U H 0.1660 0.6599 0.8179 0.045 Uiso 1 1 calc R
C3U C 0.2297(3) 0.5709(3) 0.7745(3) 0.0482(13) Uani 1 1 d .
H3U H 0.2779 0.5499 0.8027 0.058 Uiso 1 1 calc R
C4U C 0.2237(4) 0.5374(3) 0.7236(4) 0.0668(18) Uani 1 1 d .
H4U H 0.2680 0.4928 0.7178 0.080 Uiso 1 1 calc R
C5U C 0.1548(4) 0.5679(4) 0.6817(4) 0.077(2) Uani 1 1 d .
H5U H 0.1520 0.5456 0.6463 0.092 Uiso 1 1 calc R
C6U C 0.0890(4) 0.6320(3) 0.6918(3) 0.0628(17) Uani 1 1 d .
H6U H 0.0407 0.6523 0.6641 0.075 Uiso 1 1 calc R
Cl5 Cl 0.03851(11) 0.74594(15) 0.43938(11) 0.0887(6) Uani 1 1 d .
O9 O -0.0399(4) 0.7873(6) 0.4617(5) 0.180(4) Uani 1 1 d .
O10 O 0.0966(5) 0.6975(5) 0.4994(3) 0.154(3) Uani 1 1 d .
O11 O 0.0633(4) 0.8062(5) 0.4016(3) 0.134(3) Uani 1 1 d .
O12 O 0.0330(3) 0.7004(5) 0.3933(4) 0.141(3) Uani 1 1 d .
Cl6 Cl 0.50471(7) 0.19566(7) 0.04504(7) 0.0456(3) Uani 1 1 d .
O13 O 0.4372(2) 0.1835(3) 0.0673(3) 0.0998(19) Uani 1 1 d .
O14 O 0.5707(2) 0.1530(3) 0.09438(19) 0.0706(13) Uani 1 1 d .
O15 O 0.4898(3) 0.2753(2) 0.0232(3) 0.0799(14) Uani 1 1 d .
O16 O 0.5302(3) 0.1658(3) -0.0150(2) 0.0904(16) Uani 1 1 d .
Cl8 Cl 0.36944(11) 0.30873(10) 0.18235(10) 0.0774(5) Uani 1 1 d .
Cl7 Cl 0.2848(2) 0.45954(12) 0.08704(13) 0.1493(13) Uani 1 1 d .
C1S C 0.3271(4) 0.3604(4) 0.0980(3) 0.0735(19) Uani 1 1 d .
H1S1 H 0.3689 0.3467 0.0656 0.088 Uiso 1 1 calc R
H1S2 H 0.2855 0.3450 0.0873 0.088 Uiso 1 1 calc R

loop_
_atom_site_aniso_label
_atom_site_aniso_U_11
_atom_site_aniso_U_22
_atom_site_aniso_U_33
_atom_site_aniso_U_23
_atom_site_aniso_U_13
_atom_site_aniso_U_12
Fe1 0.0200(3) 0.0171(3) 0.0158(3) -0.0026(2) 0.0042(2) -0.0066(2)
Fe2 0.0212(3) 0.0332(3) 0.0282(3) -0.0121(3) 0.0075(2) -0.0113(3)
Fe3 0.0231(3) 0.0329(3) 0.0269(3) 0.0015(3) 0.0057(2) -0.0121(3)
Fe4 0.0183(3) 0.0133(3) 0.0287(3) -0.0023(2) 0.0044(2) -0.0054(2)
Fe5 0.0212(3) 0.0303(3) 0.0279(3) -0.0040(3) 0.0017(2) -0.0066(2)
Fe6 0.0259(3) 0.0306(3) 0.0388(4) -0.0184(3) 0.0084(3) -0.0133(3)
Cl1 0.0322(5) 0.0184(5) 0.0349(6) 0.0002(4) -0.0014(4) -0.0074(4)
Cl2 0.0389(6) 0.0174(4) 0.0258(5) -0.0051(4) 0.0089(4) -0.0074(4)
Cl3 0.0360(5) 0.0146(4) 0.0359(6) -0.0017(4) -0.0031(4) -0.0070(4)
Cl4 0.0403(6) 0.0146(5) 0.0581(7) -0.0054(5) 0.0180(5) -0.0071(4)
P1 0.0224(5) 0.0210(5) 0.0176(5) -0.0063(4) 0.0052(4) -0.0083(4)
P2 0.0207(5) 0.0258(5) 0.0241(5) -0.0082(4) 0.0020(4) -0.0080(4)
P3 0.0236(5) 0.0212(5) 0.0165(5) 0.0008(4) 0.0041(4) -0.0049(4)
P4 0.0216(5) 0.0178(5) 0.0253(5) -0.0030(4) 0.0014(4) -0.0072(4)
P5 0.0192(5) 0.0237(5) 0.0288(6) -0.0072(4) 0.0059(4) -0.0092(4)
P6 0.0211(5) 0.0199(5) 0.0274(6) 0.0013(4) 0.0036(4) -0.0034(4)
P7 0.0192(5) 0.0155(5) 0.0284(5) -0.0041(4) 0.0067(4) -0.0066(4)
P8 0.0236(5) 0.0225(5) 0.0338(6) -0.0108(4) 0.0090(4) -0.0090(4)
O1 0.0291(14) 0.0221(13) 0.0187(13) -0.0059(11) 0.0070(11) -0.0110(12)
O2 0.0233(14) 0.0248(14) 0.0271(15) -0.0056(12) 0.0035(11) -0.0092(12)
O3 0.0297(15) 0.0278(15) 0.0178(14) -0.0046(11) 0.0064(11) -0.0093(12)
O4 0.0229(14) 0.0231(14) 0.0297(15) -0.0047(12) 0.0015(12) -0.0093(12)
O5 0.0221(14) 0.0249(14) 0.0380(17) -0.0100(13) 0.0064(12) -0.0107(12)
O6 0.0256(15) 0.0234(14) 0.0306(16) -0.0014(12) 0.0003(12) -0.0077(12)
O7 0.0177(13) 0.0245(14) 0.0391(17) -0.0080(13) 0.0074(12) -0.0096(11)
O8 0.0282(15) 0.0237(14) 0.0324(16) -0.0082(12) 0.0052(12) -0.0107(12)
C1 0.023(2) 0.030(2) 0.031(2) -0.0173(18) 0.0059(17) -0.0102(17)
C2 0.031(2) 0.054(3) 0.038(3) -0.027(2) 0.014(2) -0.016(2)
C3 0.030(3) 0.057(3) 0.070(4) -0.043(3) 0.021(2) -0.010(2)
C4 0.030(3) 0.036(3) 0.075(4) -0.023(3) -0.001(2) -0.001(2)
C5 0.032(2) 0.029(2) 0.042(3) -0.012(2) -0.003(2) -0.0081(19)
C6 0.025(2) 0.033(2) 0.029(2) -0.0103(18) 0.0022(17) -0.0167(18)
C7 0.032(2) 0.060(3) 0.045(3) -0.022(2) 0.012(2) -0.029(2)
C8 0.044(3) 0.061(3) 0.048(3) -0.019(3) 0.021(2) -0.038(3)
C9 0.051(3) 0.033(2) 0.037(3) -0.007(2) 0.012(2) -0.026(2)
C10 0.037(2) 0.025(2) 0.032(2) -0.0119(18) 0.0061(18) -0.0164(18)
C11 0.026(2) 0.034(2) 0.020(2) 0.0079(17) 0.0027(17) -0.0083(18)
C12 0.039(3) 0.063(3) 0.023(2) 0.007(2) 0.005(2) -0.019(2)
C13 0.047(3) 0.070(4) 0.049(3) 0.024(3) 0.010(3) -0.030(3)
C14 0.045(3) 0.038(3) 0.076(4) 0.016(3) -0.004(3) -0.022(2)
C15 0.035(2) 0.028(2) 0.043(3) 0.006(2) 0.000(2) -0.012(2)
C16 0.0213(19) 0.025(2) 0.026(2) -0.0002(17) -0.0020(16) -0.0073(16)
C17 0.023(2) 0.046(3) 0.039(3) -0.007(2) 0.0019(19) -0.013(2)
C18 0.021(2) 0.052(3) 0.037(3) -0.006(2) 0.0085(19) 0.000(2)
C19 0.037(3) 0.036(3) 0.034(3) -0.011(2) 0.007(2) -0.007(2)
C20 0.027(2) 0.024(2) 0.025(2) -0.0001(17) 0.0030(17) -0.0082(17)
C21 0.030(2) 0.022(2) 0.029(2) -0.0041(17) 0.0044(17) -0.0132(17)
C22 0.028(2) 0.046(3) 0.035(2) -0.009(2) 0.0076(18) -0.022(2)
C23 0.048(3) 0.048(3) 0.039(3) -0.015(2) 0.002(2) -0.029(2)
C24 0.048(3) 0.034(2) 0.039(3) -0.015(2) 0.008(2) -0.015(2)
C25 0.033(2) 0.023(2) 0.028(2) -0.0046(17) 0.0012(18) -0.0095(18)
C26 0.025(2) 0.021(2) 0.030(2) 0.0036(17) 0.0046(17) -0.0038(17)
C27 0.030(2) 0.051(3) 0.028(2) -0.001(2) 0.0009(19) -0.011(2)
C28 0.033(3) 0.057(3) 0.034(3) 0.006(2) -0.009(2) -0.012(2)
C29 0.026(2) 0.034(3) 0.052(3) 0.007(2) 0.002(2) 0.000(2)
C30 0.032(2) 0.021(2) 0.039(3) 0.0031(19) 0.006(2) -0.0053(18)
C31 0.0197(19) 0.0204(19) 0.036(2) -0.0116(17) 0.0051(17) -0.0056(16)
C32 0.023(2) 0.036(2) 0.042(3) -0.017(2) 0.0069(19) -0.0118(18)
C33 0.027(2) 0.051(3) 0.044(3) -0.021(2) -0.007(2) -0.004(2)
C34 0.050(3) 0.033(3) 0.035(3) -0.011(2) 0.002(2) -0.009(2)
C35 0.035(2) 0.023(2) 0.033(2) -0.0110(18) 0.0065(19) -0.0102(18)
C36 0.030(2) 0.033(2) 0.041(3) -0.022(2) 0.0129(19) -0.0136(19)
C37 0.035(2) 0.054(3) 0.048(3) -0.034(3) 0.012(2) -0.021(2)
C38 0.041(3) 0.069(4) 0.080(4) -0.058(4) 0.018(3) -0.031(3)
C39 0.042(3) 0.037(3) 0.102(5) -0.042(3) 0.032(3) -0.025(2)
C40 0.036(2) 0.026(2) 0.062(3) -0.021(2) 0.019(2) -0.012(2)
C1A 0.029(2) 0.031(2) 0.019(2) -0.0024(17) 0.0014(16) -0.0162(18)
C2A 0.032(2) 0.024(2) 0.028(2) -0.0034(17) -0.0007(18) -0.0081(18)
C3A 0.049(3) 0.027(2) 0.045(3) -0.002(2) -0.010(2) -0.012(2)
C4A 0.078(4) 0.047(3) 0.041(3) 0.013(2) -0.016(3) -0.038(3)
C5A 0.079(4) 0.063(4) 0.024(2) 0.003(2) 0.009(2) -0.049(3)
C6A 0.044(3) 0.045(3) 0.025(2) -0.008(2) 0.0088(19) -0.024(2)
C1B 0.0231(19) 0.023(2) 0.027(2) -0.0096(17) 0.0065(16) -0.0075(16)
C2B 0.047(3) 0.051(3) 0.032(3) -0.003(2) -0.005(2) -0.029(2)
C3B 0.059(3) 0.078(4) 0.041(3) -0.019(3) -0.005(3) -0.047(3)
C4B 0.050(3) 0.049(3) 0.056(3) -0.027(3) 0.007(3) -0.030(3)
C5B 0.062(3) 0.035(3) 0.053(3) -0.010(2) 0.002(3) -0.027(3)
C6B 0.054(3) 0.038(3) 0.033(3) -0.011(2) 0.001(2) -0.022(2)
C1C 0.029(2) 0.026(2) 0.022(2) -0.0086(16) -0.0016(16) -0.0079(17)
C2C 0.029(2) 0.043(3) 0.045(3) -0.018(2) 0.001(2) -0.014(2)
C3C 0.039(3) 0.040(3) 0.054(3) -0.016(2) -0.009(2) -0.018(2)
C4C 0.049(3) 0.034(3) 0.039(3) -0.016(2) -0.013(2) -0.009(2)
C5C 0.038(3) 0.039(3) 0.035(3) -0.016(2) 0.005(2) -0.009(2)
C6C 0.032(2) 0.031(2) 0.031(2) -0.0096(19) 0.0048(18) -0.0118(19)
C1D 0.025(2) 0.038(2) 0.026(2) -0.0073(19) 0.0021(17) -0.0038(19)
C2D 0.039(3) 0.052(3) 0.057(3) -0.022(3) -0.004(2) -0.009(2)
C3D 0.034(3) 0.074(4) 0.066(4) -0.016(3) -0.017(3) 0.000(3)
C4D 0.046(3) 0.057(4) 0.046(3) -0.005(3) 0.002(3) 0.012(3)
C5D 0.049(3) 0.039(3) 0.043(3) 0.004(2) 0.008(2) 0.000(2)
C6D 0.036(3) 0.033(2) 0.036(3) -0.001(2) 0.000(2) -0.006(2)
C1E 0.027(2) 0.025(2) 0.0165(19) -0.0017(16) 0.0051(16) -0.0054(17)
C2E 0.036(2) 0.029(2) 0.024(2) -0.0064(18) 0.0027(18) -0.0089(19)
C3E 0.050(3) 0.032(2) 0.034(3) -0.007(2) 0.000(2) -0.007(2)
C4E 0.061(3) 0.043(3) 0.042(3) -0.026(2) 0.005(3) -0.009(3)
C5E 0.086(4) 0.048(3) 0.023(3) -0.018(2) 0.002(3) -0.006(3)
C6E 0.064(3) 0.030(2) 0.018(2) 0.0021(18) 0.002(2) 0.002(2)
C1F 0.033(2) 0.021(2) 0.021(2) 0.0007(16) 0.0002(17) -0.0068(17)
C2F 0.031(2) 0.026(2) 0.032(2) -0.0034(18) 0.0023(18) -0.0091(18)
C3F 0.025(2) 0.038(3) 0.050(3) -0.013(2) -0.005(2) -0.005(2)
C4F 0.042(3) 0.034(3) 0.051(3) -0.002(2) -0.012(2) 0.006(2)
C5F 0.059(4) 0.031(3) 0.055(3) 0.020(2) -0.004(3) -0.007(2)
C6F 0.038(3) 0.039(3) 0.046(3) 0.010(2) 0.001(2) -0.010(2)
C1G 0.031(2) 0.023(2) 0.032(2) -0.0042(17) 0.0006(18) -0.0136(18)
C2G 0.044(3) 0.036(3) 0.060(3) -0.004(2) -0.011(2) -0.019(2)
C3G 0.066(4) 0.049(3) 0.063(4) -0.009(3) -0.007(3) -0.041(3)
C4G 0.084(4) 0.032(3) 0.059(4) -0.005(2) -0.003(3) -0.036(3)
C5G 0.057(3) 0.026(2) 0.071(4) -0.010(3) 0.003(3) -0.013(2)
C6G 0.033(2) 0.026(2) 0.054(3) -0.009(2) 0.002(2) -0.0103(19)
C1H 0.029(2) 0.0192(19) 0.023(2) -0.0063(16) -0.0012(16) -0.0065(16)
C2H 0.033(2) 0.034(2) 0.034(2) -0.0031(19) 0.0006(19) -0.015(2)
C3H 0.047(3) 0.048(3) 0.027(2) 0.001(2) 0.002(2) -0.024(2)
C4H 0.049(3) 0.024(2) 0.029(2) 0.0006(18) -0.013(2) -0.014(2)
C5H 0.033(2) 0.029(2) 0.041(3) -0.001(2) -0.009(2) -0.0018(19)
C6H 0.028(2) 0.037(3) 0.036(3) -0.001(2) 0.0040(19) -0.0037(19)
C1I 0.019(2) 0.036(2) 0.035(2) -0.0151(19) -0.0004(17) -0.0049(18)
C2I 0.029(2) 0.056(3) 0.069(4) -0.033(3) 0.012(2) -0.015(2)
C3I 0.024(3) 0.085(5) 0.090(5) -0.056(4) 0.011(3) -0.015(3)
C4I 0.033(3) 0.067(4) 0.070(4) -0.044(3) -0.007(3) 0.012(3)
C5I 0.056(4) 0.034(3) 0.059(4) -0.020(3) -0.002(3) 0.005(2)
C6I 0.036(3) 0.033(2) 0.045(3) -0.015(2) 0.007(2) -0.007(2)
C1J 0.026(2) 0.031(2) 0.032(2) -0.0118(18) 0.0113(17) -0.0143(18)
C2J 0.050(3) 0.050(3) 0.044(3) -0.005(2) 0.001(2) -0.033(3)
C3J 0.070(4) 0.049(3) 0.058(4) -0.006(3) 0.017(3) -0.041(3)
C4J 0.076(4) 0.051(3) 0.037(3) -0.002(2) 0.021(3) -0.030(3)
C5J 0.076(4) 0.080(4) 0.026(3) -0.010(3) 0.008(3) -0.043(4)
C6J 0.061(3) 0.057(3) 0.031(3) -0.014(2) 0.011(2) -0.036(3)
C1K 0.023(2) 0.029(2) 0.035(2) -0.0047(18) 0.0077(18) -0.0090(17)
C2K 0.037(3) 0.047(3) 0.036(3) -0.007(2) 0.009(2) -0.013(2)
C3K 0.052(3) 0.067(4) 0.048(3) -0.031(3) 0.019(3) -0.026(3)
C4K 0.050(3) 0.052(3) 0.078(4) -0.039(3) 0.027(3) -0.023(3)
C5K 0.045(3) 0.026(2) 0.074(4) -0.011(2) 0.011(3) -0.010(2)
C6K 0.034(2) 0.028(2) 0.042(3) -0.004(2) 0.012(2) -0.0076(19)
C1L 0.027(2) 0.020(2) 0.036(2) 0.0015(18) 0.0091(18) -0.0020(17)
C2L 0.046(3) 0.040(3) 0.040(3) 0.012(2) -0.001(2) -0.007(2)
C3L 0.050(3) 0.042(3) 0.055(4) 0.018(3) 0.009(3) -0.004(3)
C4L 0.059(4) 0.020(2) 0.075(4) 0.004(3) 0.035(3) -0.006(2)
C5L 0.071(4) 0.035(3) 0.071(4) -0.014(3) 0.028(3) -0.031(3)
C6L 0.054(3) 0.029(2) 0.044(3) -0.005(2) 0.018(2) -0.016(2)
C1M 0.025(2) 0.025(2) 0.030(2) -0.0089(17) 0.0120(17) -0.0115(17)
C2M 0.029(2) 0.054(3) 0.049(3) -0.027(3) 0.006(2) -0.011(2)
C3M 0.049(3) 0.079(4) 0.051(3) -0.041(3) 0.017(3) -0.031(3)
C4M 0.055(3) 0.049(3) 0.059(3) -0.038(3) 0.033(3) -0.029(3)
C5M 0.051(3) 0.023(2) 0.051(3) -0.010(2) 0.020(2) -0.006(2)
C6M 0.040(3) 0.026(2) 0.036(3) -0.0071(19) 0.008(2) -0.007(2)
C1N 0.033(2) 0.026(2) 0.038(3) -0.0044(19) 0.0052(19) -0.0170(19)
C2N 0.048(3) 0.044(3) 0.047(3) -0.013(2) 0.017(2) -0.028(2)
C3N 0.090(5) 0.084(5) 0.066(4) -0.019(4) 0.033(4) -0.072(4)
C4N 0.105(6) 0.051(4) 0.079(5) 0.008(3) 0.006(4) -0.059(4)
C5N 0.076(4) 0.032(3) 0.107(5) 0.000(3) -0.002(4) -0.032(3)
C6N 0.045(3) 0.027(2) 0.072(4) -0.005(2) 0.006(3) -0.018(2)
C1P 0.022(2) 0.039(3) 0.036(3) -0.001(2) 0.0069(18) -0.0109(19)
C2P 0.050(3) 0.030(3) 0.057(3) -0.003(2) 0.029(3) -0.006(2)
C3P 0.073(4) 0.030(3) 0.089(5) 0.008(3) 0.047(4) -0.002(3)
C4P 0.039(3) 0.060(4) 0.078(5) 0.036(4) 0.022(3) 0.005(3)
C5P 0.044(3) 0.112(6) 0.039(3) 0.013(4) 0.000(3) -0.036(4)
C6P 0.044(3) 0.077(4) 0.039(3) -0.003(3) 0.007(2) -0.035(3)
C1U 0.029(2) 0.023(2) 0.043(3) -0.0134(19) 0.0153(19) -0.0098(18)
C2U 0.034(2) 0.032(2) 0.038(3) -0.005(2) 0.015(2) -0.010(2)
C3U 0.035(3) 0.037(3) 0.054(3) -0.003(2) 0.013(2) -0.005(2)
C4U 0.052(4) 0.032(3) 0.108(5) -0.030(3) 0.035(4) -0.006(3)
C5U 0.062(4) 0.057(4) 0.112(6) -0.061(4) 0.007(4) -0.003(3)
C6U 0.051(3) 0.058(4) 0.081(4) -0.046(3) 0.002(3) -0.008(3)
Cl5 0.0576(10) 0.158(2) 0.0814(13) -0.0460(13) 0.0064(9) -0.0665(12)
O9 0.071(4) 0.295(10) 0.284(10) -0.210(9) 0.077(5) -0.111(6)
O10 0.190(7) 0.233(9) 0.092(5) -0.028(5) -0.002(5) -0.147(7)
O11 0.091(4) 0.205(8) 0.114(5) -0.017(5) -0.023(4) -0.082(5)
O12 0.060(3) 0.190(7) 0.134(6) -0.031(5) -0.003(3) -0.023(4)
Cl6 0.0334(6) 0.0446(7) 0.0597(8) -0.0113(6) -0.0005(6) -0.0186(5)
O13 0.038(2) 0.076(3) 0.182(6) -0.018(3) 0.029(3) -0.031(2)
O14 0.058(3) 0.108(4) 0.041(2) 0.001(2) -0.0063(19) -0.042(3)
O15 0.070(3) 0.051(3) 0.124(4) -0.027(3) 0.027(3) -0.030(2)
O16 0.113(4) 0.086(3) 0.061(3) -0.034(3) -0.020(3) -0.021(3)
Cl8 0.0734(11) 0.0738(11) 0.0842(12) -0.0194(9) -0.0163(9) -0.0296(9)
Cl7 0.270(4) 0.0540(11) 0.0967(17) -0.0142(11) -0.038(2) -0.0420(17)
C1S 0.077(5) 0.065(4) 0.071(4) -0.026(4) -0.008(4) -0.017(4)

loop_
_atom_type_symbol
_atom_type_description
_atom_type_scat_dispersion_real
_atom_type_scat_dispersion_imag
_atom_type_scat_source
C C 0.0033 0.0016 'International Tables Vol C Tables 4.2.6.8 and 6.1.1.4'
H H 0.0000 0.0000 'International Tables Vol C Tables 4.2.6.8 and 6.1.1.4'
O O 0.0106 0.0060 'International Tables Vol C Tables 4.2.6.8 and 6.1.1.4'
Cl Cl 0.1484 0.1585 'International Tables Vol C Tables 4.2.6.8 and 6.1.1.4'
Fe Fe 0.3463 0.8444 'International Tables Vol C Tables 4.2.6.8 and 6.1.1.4'
P P 0.1023 0.0942 'International Tables Vol C Tables 4.2.6.8 and 6.1.1.4'

loop_
_geom_angle_atom_site_label_1
_geom_angle_atom_site_label_2
_geom_angle_atom_site_label_3
_geom_angle
O3 Fe1 O1 177.99(11)
O3 Fe1 O4 91.92(11)
O1 Fe1 O4 87.61(11)
O3 Fe1 O2 88.35(11)
O1 Fe1 O2 92.20(11)
O4 Fe1 O2 177.84(11)
O3 Fe1 Cl1 90.13(8)
O1 Fe1 Cl1 91.82(8)
O4 Fe1 Cl1 89.88(8)
O2 Fe1 Cl1 87.97(8)
O3 Fe1 Cl2 88.15(8)
O1 Fe1 Cl2 89.91(8)
O4 Fe1 Cl2 91.94(8)
O2 Fe1 Cl2 90.21(8)
Cl1 Fe1 Cl2 177.53(4)
C6 Fe2 C1 127.34(16)
C6 Fe2 C2 165.08(17)
C1 Fe2 C2 41.45(17)
C6 Fe2 C10 41.15(16)
C1 Fe2 C10 108.04(16)
C2 Fe2 C10 126.28(18)
C6 Fe2 C7 41.24(16)
C1 Fe2 C7 165.27(18)
C2 Fe2 C7 151.82(18)
C10 Fe2 C7 69.21(19)
C6 Fe2 C3 153.5(2)
C1 Fe2 C3 68.92(18)
C2 Fe2 C3 40.68(19)
C10 Fe2 C3 163.3(2)
C7 Fe2 C3 118.0(2)
C6 Fe2 C8 68.38(18)
C1 Fe2 C8 153.2(2)
C2 Fe2 C8 117.9(2)
C10 Fe2 C8 68.24(19)
C7 Fe2 C8 40.5(2)
C3 Fe2 C8 106.6(2)
C6 Fe2 C5 108.83(18)
C1 Fe2 C5 41.43(17)
C2 Fe2 C5 69.2(2)
C10 Fe2 C5 121.24(18)
C7 Fe2 C5 126.6(2)
C3 Fe2 C5 68.1(2)
C8 Fe2 C5 163.4(2)
C6 Fe2 C9 68.91(18)
C1 Fe2 C9 119.41(19)
C2 Fe2 C9 106.5(2)
C10 Fe2 C9 40.94(17)
C7 Fe2 C9 68.6(2)
C3 Fe2 C9 125.0(2)
C8 Fe2 C9 40.2(2)
C5 Fe2 C9 155.65(18)
C6 Fe2 C4 120.2(2)
C1 Fe2 C4 68.96(18)
C2 Fe2 C4 68.5(2)
C10 Fe2 C4 155.6(2)
C7 Fe2 C4 107.2(2)
C3 Fe2 C4 40.2(2)
C8 Fe2 C4 125.6(2)
C5 Fe2 C4 40.40(19)
C9 Fe2 C4 162.1(2)
C11 Fe3 C16 125.94(16)
C11 Fe3 C17 162.99(18)
C16 Fe3 C17 41.70(16)
C11 Fe3 C18 155.5(2)
C16 Fe3 C18 69.23(17)
C17 Fe3 C18 40.94(19)
C11 Fe3 C12 41.33(17)
C16 Fe3 C12 163.22(19)
C17 Fe3 C12 153.53(18)
C18 Fe3 C12 118.8(2)
C11 Fe3 C19 121.3(2)
C16 Fe3 C19 68.99(17)
C17 Fe3 C19 69.1(2)
C18 Fe3 C19 40.8(2)
C12 Fe3 C19 106.7(2)
C11 Fe3 C20 109.01(17)
C16 Fe3 C20 41.03(16)
C17 Fe3 C20 69.25(18)
C18 Fe3 C20 68.48(18)
C12 Fe3 C20 125.4(2)
C19 Fe3 C20 40.46(17)
C11 Fe3 C13 68.79(19)
C16 Fe3 C13 155.1(2)
C17 Fe3 C13 118.4(2)
C18 Fe3 C13 105.5(2)
C12 Fe3 C13 40.8(2)
C19 Fe3 C13 123.7(2)
C20 Fe3 C13 161.5(2)
C11 Fe3 C15 41.29(19)
C16 Fe3 C15 108.28(18)
C17 Fe3 C15 124.5(2)
C18 Fe3 C15 160.6(2)
C12 Fe3 C15 69.2(2)
C19 Fe3 C15 157.80(19)
C20 Fe3 C15 123.08(17)
C13 Fe3 C15 68.2(2)
C11 Fe3 C14 68.9(2)
C16 Fe3 C14 120.9(2)
C17 Fe3 C14 105.9(2)
C18 Fe3 C14 123.0(2)
C12 Fe3 C14 68.7(3)
C19 Fe3 C14 160.1(2)
C20 Fe3 C14 157.6(2)
C13 Fe3 C14 40.3(2)
C15 Fe3 C14 40.55(19)
O7 Fe4 O5 178.02(11)
O7 Fe4 O8 91.82(12)
O5 Fe4 O8 87.81(11)
O7 Fe4 O6 87.64(11)
O5 Fe4 O6 92.73(11)
O8 Fe4 O6 179.46(11)
O7 Fe4 Cl4 89.72(8)
O5 Fe4 Cl4 88.34(8)
O8 Fe4 Cl4 89.83(8)
O6 Fe4 Cl4 90.16(8)
O7 Fe4 Cl3 90.74(8)
O5 Fe4 Cl3 91.20(8)
O8 Fe4 Cl3 89.43(8)
O6 Fe4 Cl3 90.58(8)
Cl4 Fe4 Cl3 179.15(5)
C26 Fe5 C21 126.11(17)
C26 Fe5 C22 163.52(18)
C21 Fe5 C22 41.53(17)
C26 Fe5 C27 41.24(19)
C21 Fe5 C27 163.18(17)
C22 Fe5 C27 153.49(19)
C26 Fe5 C30 41.03(17)
C21 Fe5 C30 108.48(18)
C22 Fe5 C30 125.38(18)
C27 Fe5 C30 69.1(2)
C26 Fe5 C25 108.49(17)
C21 Fe5 C25 41.42(16)
C22 Fe5 C25 69.34(18)
C27 Fe5 C25 124.82(18)
C30 Fe5 C25 122.61(18)
C26 Fe5 C24 121.17(18)
C21 Fe5 C24 68.82(18)
C22 Fe5 C24 68.47(19)
C27 Fe5 C24 106.7(2)
C30 Fe5 C24 157.34(19)
C25 Fe5 C24 40.43(18)
C26 Fe5 C28 68.83(19)
C21 Fe5 C28 155.00(19)
C22 Fe5 C28 118.64(19)
C27 Fe5 C28 40.98(18)
C30 Fe5 C28 68.4(2)
C25 Fe5 C28 161.3(2)
C24 Fe5 C28 123.9(2)
C26 Fe5 C23 155.23(19)
C21 Fe5 C23 68.74(18)
C22 Fe5 C23 40.46(18)
C27 Fe5 C23 119.0(2)
C30 Fe5 C23 161.51(19)
C25 Fe5 C23 68.23(19)
C24 Fe5 C23 40.32(19)
C28 Fe5 C23 106.0(2)
C26 Fe5 C29 68.38(18)
C21 Fe5 C29 121.69(19)
C22 Fe5 C29 107.20(19)
C27 Fe5 C29 68.1(2)
C30 Fe5 C29 40.72(19)
C25 Fe5 C29 158.1(2)
C24 Fe5 C29 160.1(2)
C28 Fe5 C29 39.7(2)
C23 Fe5 C29 124.0(2)
C36 Fe6 C37 41.56(18)
C36 Fe6 C31 124.77(17)
C37 Fe6 C31 160.77(18)
C36 Fe6 C35 107.33(17)
C37 Fe6 C35 122.39(19)
C31 Fe6 C35 41.29(16)
C36 Fe6 C32 162.40(19)
C37 Fe6 C32 154.98(18)
C31 Fe6 C32 41.49(16)
C35 Fe6 C32 69.38(17)
C36 Fe6 C40 41.13(18)
C37 Fe6 C40 69.0(2)
C31 Fe6 C40 109.67(19)
C35 Fe6 C40 124.00(19)
C32 Fe6 C40 125.42(19)
C36 Fe6 C39 68.37(18)
C37 Fe6 C39 67.8(2)
C31 Fe6 C39 124.4(2)
C35 Fe6 C39 160.6(2)
C32 Fe6 C39 108.65(19)
C40 Fe6 C39 40.4(2)
C36 Fe6 C33 155.9(2)
C37 Fe6 C33 119.2(2)
C31 Fe6 C33 68.66(17)
C35 Fe6 C33 68.43(19)
C32 Fe6 C33 40.41(19)
C40 Fe6 C33 160.5(2)
C39 Fe6 C33 123.4(2)
C36 Fe6 C38 68.65(19)
C37 Fe6 C38 40.4(2)
C31 Fe6 C38 158.4(2)
C35 Fe6 C38 158.1(2)
C32 Fe6 C38 120.96(19)
C40 Fe6 C38 68.0(2)
C39 Fe6 C38 39.8(2)
C33 Fe6 C38 106.0(2)
C36 Fe6 C34 120.9(2)
C37 Fe6 C34 105.1(2)
C31 Fe6 C34 68.72(17)
C35 Fe6 C34 40.49(18)
C32 Fe6 C34 68.57(19)
C40 Fe6 C34 158.4(2)
C39 Fe6 C34 158.3(2)
C33 Fe6 C34 40.6(2)
C38 Fe6 C34 121.7(2)
O1 P1 C1 110.29(18)
O1 P1 C1A 110.91(17)
C1 P1 C1A 107.49(19)
O1 P1 C1B 110.58(17)
C1 P1 C1B 106.09(18)
C1A P1 C1B 111.32(19)
O2 P2 C6 113.00(17)
O2 P2 C1C 110.87(18)
C6 P2 C1C 104.34(19)
O2 P2 C1D 110.44(19)
C6 P2 C1D 108.14(19)
C1C P2 C1D 109.8(2)
O3 P3 C11 113.68(18)
O3 P3 C1E 109.46(17)
C11 P3 C1E 108.0(2)
O3 P3 C1F 112.01(17)
C11 P3 C1F 105.43(19)
C1E P3 C1F 108.03(19)
O4 P4 C16 111.34(18)
O4 P4 C1H 111.56(18)
C16 P4 C1H 106.33(18)
O4 P4 C1G 111.01(18)
C16 P4 C1G 109.3(2)
C1H P4 C1G 107.13(19)
O5 P5 C21 113.33(18)
O5 P5 C1J 112.12(18)
C21 P5 C1J 105.79(19)
O5 P5 C1I 110.56(18)
C21 P5 C1I 106.72(19)
C1J P5 C1I 108.0(2)
O6 P6 C26 112.80(18)
O6 P6 C1L 111.9(2)
C26 P6 C1L 104.40(19)
O6 P6 C1K 110.94(18)
C26 P6 C1K 105.2(2)
C1L P6 C1K 111.2(2)
O7 P7 C31 112.45(18)
O7 P7 C1N 108.83(18)
C31 P7 C1N 109.6(2)
O7 P7 C1M 113.25(18)
C31 P7 C1M 105.62(19)
C1N P7 C1M 106.9(2)
O8 P8 C36 113.92(18)
O8 P8 C1P 109.8(2)
C36 P8 C1P 106.5(2)
O8 P8 C1U 111.64(19)
C36 P8 C1U 105.0(2)
C1P P8 C1U 109.8(2)
P1 O1 Fe1 172.06(18)
P2 O2 Fe1 166.02(18)
P3 O3 Fe1 163.74(19)
P4 O4 Fe1 168.81(18)
P5 O5 Fe4 161.11(18)
P6 O6 Fe4 168.26(18)
P7 O7 Fe4 161.56(18)
P8 O8 Fe4 165.26(18)
C2 C1 C5 107.2(4)
C2 C1 P1 130.0(3)
C5 C1 P1 122.6(3)
C2 C1 Fe2 69.5(2)
C5 C1 Fe2 70.3(2)
P1 C1 Fe2 122.1(2)
C3 C2 C1 107.8(4)
C3 C2 Fe2 70.4(3)
C1 C2 Fe2 69.1(2)
C4 C3 C2 108.7(4)
C4 C3 Fe2 70.0(3)
C2 C3 Fe2 69.0(2)
C3 C4 C5 108.6(4)
C3 C4 Fe2 69.8(3)
C5 C4 Fe2 69.8(3)
C4 C5 C1 107.7(4)
C4 C5 Fe2 69.8(3)
C1 C5 Fe2 68.3(2)
C10 C6 C7 108.4(4)
C10 C6 P2 121.6(3)
C7 C6 P2 130.0(3)
C10 C6 Fe2 70.2(2)
C7 C6 Fe2 70.2(2)
P2 C6 Fe2 126.0(2)
C8 C7 C6 106.9(4)
C8 C7 Fe2 70.1(3)
C6 C7 Fe2 68.6(2)
C9 C8 C7 109.5(4)
C9 C8 Fe2 70.0(3)
C7 C8 Fe2 69.4(3)
C8 C9 C10 107.7(4)
C8 C9 Fe2 69.8(3)
C10 C9 Fe2 69.1(2)
C6 C10 C9 107.4(4)
C6 C10 Fe2 68.7(2)
C9 C10 Fe2 70.0(2)
C12 C11 C15 108.2(4)
C12 C11 P3 127.9(4)
C15 C11 P3 123.9(3)
C12 C11 Fe3 70.2(3)
C15 C11 Fe3 70.5(2)
P3 C11 Fe3 124.8(2)
C13 C12 C11 107.0(5)
C13 C12 Fe3 69.8(3)
C11 C12 Fe3 68.5(2)
C14 C13 C12 109.1(5)
C14 C13 Fe3 70.3(3)
C12 C13 Fe3 69.4(3)
C13 C14 C15 108.1(5)
C13 C14 Fe3 69.4(3)
C15 C14 Fe3 69.4(3)
C14 C15 C11 107.6(5)
C14 C15 Fe3 70.1(3)
C11 C15 Fe3 68.2(2)
C20 C16 C17 107.7(4)
C20 C16 P4 122.6(3)
C17 C16 P4 129.8(3)
C20 C16 Fe3 70.4(2)
C17 C16 Fe3 69.4(2)
P4 C16 Fe3 125.3(2)
C18 C17 C16 107.3(4)
C18 C17 Fe3 69.8(3)
C16 C17 Fe3 68.9(2)
C17 C18 C19 108.5(4)
C17 C18 Fe3 69.2(3)
C19 C18 Fe3 69.8(3)
C20 C19 C18 108.2(4)
C20 C19 Fe3 69.9(2)
C18 C19 Fe3 69.4(3)
C19 C20 C16 108.3(4)
C19 C20 Fe3 69.6(2)
C16 C20 Fe3 68.6(2)
C22 C21 C25 107.4(4)
C22 C21 P5 129.5(3)
C25 C21 P5 123.1(3)
C22 C21 Fe5 69.5(2)
C25 C21 Fe5 70.1(2)
P5 C21 Fe5 127.3(2)
C23 C22 C21 107.8(4)
C23 C22 Fe5 70.7(3)
C21 C22 Fe5 69.0(2)
C22 C23 C24 108.6(4)
C22 C23 Fe5 68.8(3)
C24 C23 Fe5 69.6(3)
C23 C24 C25 108.8(4)
C23 C24 Fe5 70.0(3)
C25 C24 Fe5 69.7(2)
C24 C25 C21 107.5(4)
C24 C25 Fe5 69.9(3)
C21 C25 Fe5 68.4(2)
C30 C26 C27 108.3(4)
C30 C26 P6 123.1(4)
C27 C26 P6 128.6(3)
C30 C26 Fe5 70.3(2)
C27 C26 Fe5 69.9(3)
P6 C26 Fe5 124.0(2)
C26 C27 C28 107.3(4)
C26 C27 Fe5 68.9(2)
C28 C27 Fe5 70.1(3)
C29 C28 C27 108.2(4)
C29 C28 Fe5 70.2(3)
C27 C28 Fe5 68.9(3)
C28 C29 C30 109.3(4)
C28 C29 Fe5 70.1(3)
C30 C29 Fe5 69.3(2)
C26 C30 C29 106.9(4)
C26 C30 Fe5 68.7(2)
C29 C30 Fe5 70.0(3)
C35 C31 C32 107.8(4)
C35 C31 P7 123.4(3)
C32 C31 P7 128.8(3)
C35 C31 Fe6 69.9(2)
C32 C31 Fe6 69.8(2)
P7 C31 Fe6 128.4(2)
C33 C32 C31 107.3(4)
C33 C32 Fe6 70.1(3)
C31 C32 Fe6 68.7(2)
C32 C33 C34 109.0(4)
C32 C33 Fe6 69.5(2)
C34 C33 Fe6 70.0(3)
C35 C34 C33 108.1(4)
C35 C34 Fe6 69.2(3)
C33 C34 Fe6 69.5(3)
C34 C35 C31 107.8(4)
C34 C35 Fe6 70.4(3)
C31 C35 Fe6 68.8(2)
C40 C36 C37 107.7(4)
C40 C36 P8 123.5(4)
C37 C36 P8 128.8(4)
C40 C36 Fe6 70.6(2)
C37 C36 Fe6 69.8(2)
P8 C36 Fe6 126.0(2)
C38 C37 C36 107.6(5)
C38 C37 Fe6 70.8(3)
C36 C37 Fe6 68.7(2)
C39 C38 C37 108.4(5)
C39 C38 Fe6 69.9(3)
C37 C38 Fe6 68.9(3)
C38 C39 C40 109.3(5)
C38 C39 Fe6 70.2(3)
C40 C39 Fe6 69.7(3)
C39 C40 C36 107.1(5)
C39 C40 Fe6 70.0(3)
C36 C40 Fe6 68.2(3)
C2A C1A C6A 119.2(4)
C2A C1A P1 118.6(3)
C6A C1A P1 122.1(3)
C3A C2A C1A 120.3(4)
C4A C3A C2A 119.4(5)
C5A C4A C3A 120.7(5)
C4A C5A C6A 120.6(5)
C5A C6A C1A 119.7(5)
C6B C1B C2B 119.4(4)
C6B C1B P1 116.3(3)
C2B C1B P1 124.1(3)
C3B C2B C1B 119.5(5)
C4B C3B C2B 120.9(5)
C3B C4B C5B 120.2(5)
C4B C5B C6B 120.4(5)
C5B C6B C1B 119.6(4)
C6C C1C C2C 119.6(4)
C6C C1C P2 119.6(3)
C2C C1C P2 120.8(3)
C3C C2C C1C 119.9(4)
C2C C3C C4C 120.1(5)
C5C C4C C3C 120.0(4)
C4C C5C C6C 120.7(4)
C5C C6C C1C 119.7(4)
C2D C1D C6D 120.1(4)
C2D C1D P2 121.9(4)
C6D C1D P2 117.9(3)
C1D C2D C3D 118.1(5)
C4D C3D C2D 121.4(6)
C5D C4D C3D 120.5(5)
C4D C5D C6D 119.9(6)
C1D C6D C5D 120.0(5)
C6E C1E C2E 119.6(4)
C6E C1E P3 121.2(3)
C2E C1E P3 119.3(3)
C3E C2E C1E 119.8(4)
C2E C3E C4E 120.0(4)
C5E C4E C3E 120.2(5)
C4E C5E C6E 120.1(5)
C5E C6E C1E 120.3(4)
C2F C1F C6F 120.3(4)
C2F C1F P3 119.3(3)
C6F C1F P3 120.4(3)
C1F C2F C3F 120.2(4)
C4F C3F C2F 119.5(4)
C3F C4F C5F 120.9(4)
C6F C5F C4F 120.1(5)
C5F C6F C1F 119.1(5)
C6G C1G C2G 119.4(4)
C6G C1G P4 118.5(3)
C2G C1G P4 122.1(3)
C3G C2G C1G 119.9(5)
C4G C3G C2G 119.4(5)
C5G C4G C3G 120.9(5)
C4G C5G C6G 120.8(5)
C5G C6G C1G 119.6(5)
C2H C1H C6H 119.0(4)
C2H C1H P4 118.7(3)
C6H C1H P4 122.2(3)
C1H C2H C3H 119.9(4)
C4H C3H C2H 120.0(4)
C5H C4H C3H 120.7(4)
C4H C5H C6H 119.8(4)
C5H C6H C1H 120.6(4)
C6I C1I C2I 119.8(4)
C6I C1I P5 119.2(3)
C2I C1I P5 121.0(4)
C3I C2I C1I 120.0(5)
C4I C3I C2I 120.3(5)
C3I C4I C5I 121.6(5)
C4I C5I C6I 118.8(5)
C1I C6I C5I 119.4(5)
C6J C1J C2J 118.9(4)
C6J C1J P5 120.1(3)
C2J C1J P5 121.1(4)
C3J C2J C1J 120.2(5)
C4J C3J C2J 120.4(5)
C5J C4J C3J 120.0(5)
C4J C5J C6J 120.6(5)
C1J C6J C5J 119.9(5)
C6K C1K C2K 120.1(4)
C6K C1K P6 116.8(3)
C2K C1K P6 122.9(3)
C1K C2K C3K 119.3(5)
C4K C3K C2K 120.4(5)
C3K C4K C5K 120.2(5)
C4K C5K C6K 121.0(5)
C1K C6K C5K 118.9(5)
C6L C1L C2L 119.5(4)
C6L C1L P6 119.9(3)
C2L C1L P6 120.5(4)
C3L C2L C1L 119.4(6)
C4L C3L C2L 121.0(6)
C3L C4L C5L 120.1(5)
C4L C5L C6L 120.4(6)
C1L C6L C5L 119.6(5)
C6M C1M C2M 119.6(4)
C6M C1M P7 121.3(3)
C2M C1M P7 119.0(3)
C1M C2M C3M 119.9(5)
C4M C3M C2M 119.8(5)
C5M C4M C3M 120.3(4)
C4M C5M C6M 120.6(5)
C1M C6M C5M 119.8(5)
C2N C1N C6N 119.8(4)
C2N C1N P7 122.0(3)
C6N C1N P7 118.2(3)
C1N C2N C3N 119.4(5)
C4N C3N C2N 120.2(6)
C3N C4N C5N 120.3(5)
C6N C5N C4N 121.1(6)
C5N C6N C1N 119.1(5)
C2P C1P C6P 119.7(5)
C2P C1P P8 118.1(4)
C6P C1P P8 122.2(4)
C3P C2P C1P 119.6(6)
C4P C3P C2P 120.9(6)
C5P C4P C3P 120.4(6)
C4P C5P C6P 120.0(6)
C1P C6P C5P 119.3(6)
C2U C1U C6U 119.9(4)
C2U C1U P8 119.4(3)
C6U C1U P8 120.6(4)
C1U C2U C3U 120.0(5)
C4U C3U C2U 118.9(5)
C5U C4U C3U 121.1(5)
C4U C5U C6U 119.3(6)
C1U C6U C5U 120.8(6)
O9 Cl5 O11 105.5(5)
O9 Cl5 O10 110.3(5)
O11 Cl5 O10 107.9(4)
O9 Cl5 O12 110.1(3)
O11 Cl5 O12 110.2(4)
O10 Cl5 O12 112.6(5)
O13 Cl6 O14 111.9(3)
O13 Cl6 O15 113.8(3)
O14 Cl6 O15 111.1(3)
O13 Cl6 O16 108.4(3)
O14 Cl6 O16 105.2(3)
O15 Cl6 O16 105.8(3)
Cl7 C1S Cl8 112.1(4)

loop_
_geom_bond_atom_site_label_1
_geom_bond_atom_site_label_2
_geom_bond_distance
Fe1 O3 2.000(3)
Fe1 O1 2.005(3)
Fe1 O4 2.015(3)
Fe1 O2 2.033(3)
Fe1 Cl1 2.3433(11)
Fe1 Cl2 2.3495(10)
Fe2 C6 2.018(4)
Fe2 C1 2.022(4)
Fe2 C2 2.028(5)
Fe2 C10 2.038(4)
Fe2 C7 2.039(5)
Fe2 C3 2.047(5)
Fe2 C8 2.047(5)
Fe2 C5 2.048(5)
Fe2 C9 2.049(4)
Fe2 C4 2.050(5)
Fe3 C11 2.019(4)
Fe3 C16 2.022(4)
Fe3 C17 2.028(5)
Fe3 C18 2.036(4)
Fe3 C12 2.041(5)
Fe3 C19 2.042(5)
Fe3 C20 2.046(4)
Fe3 C13 2.047(5)
Fe3 C15 2.049(5)
Fe3 C14 2.058(5)
Fe4 O7 1.998(3)
Fe4 O5 2.028(3)
Fe4 O8 2.031(3)
Fe4 O6 2.038(3)
Fe4 Cl4 2.3244(11)
Fe4 Cl3 2.3419(10)
Fe5 C26 2.018(4)
Fe5 C21 2.019(4)
Fe5 C22 2.025(4)
Fe5 C27 2.031(5)
Fe5 C30 2.040(5)
Fe5 C25 2.042(4)
Fe5 C24 2.044(5)
Fe5 C28 2.048(5)
Fe5 C23 2.049(5)
Fe5 C29 2.050(5)
Fe6 C36 2.014(4)
Fe6 C37 2.028(5)
Fe6 C31 2.029(4)
Fe6 C35 2.043(4)
Fe6 C32 2.043(4)
Fe6 C40 2.046(5)
Fe6 C39 2.049(5)
Fe6 C33 2.052(5)
Fe6 C38 2.053(5)
Fe6 C34 2.059(5)
P1 O1 1.500(3)
P1 C1 1.775(4)
P1 C1A 1.792(4)
P1 C1B 1.807(4)
P2 O2 1.493(3)
P2 C6 1.776(4)
P2 C1C 1.797(4)
P2 C1D 1.809(4)
P3 O3 1.495(3)
P3 C11 1.765(4)
P3 C1E 1.797(4)
P3 C1F 1.805(4)
P4 O4 1.494(3)
P4 C16 1.772(4)
P4 C1H 1.791(4)
P4 C1G 1.798(4)
P5 O5 1.499(3)
P5 C21 1.769(4)
P5 C1J 1.797(4)
P5 C1I 1.799(4)
P6 O6 1.496(3)
P6 C26 1.773(4)
P6 C1L 1.800(4)
P6 C1K 1.804(4)
P7 O7 1.501(3)
P7 C31 1.761(4)
P7 C1N 1.789(4)
P7 C1M 1.802(4)
P8 O8 1.495(3)
P8 C36 1.781(4)
P8 C1P 1.801(5)
P8 C1U 1.806(4)
C1 C2 1.433(6)
C1 C5 1.440(6)
C2 C3 1.416(7)
C3 C4 1.408(8)
C4 C5 1.415(7)
C6 C10 1.425(6)
C6 C7 1.429(6)
C7 C8 1.414(7)
C8 C9 1.408(7)
C9 C10 1.429(6)
C11 C12 1.433(6)
C11 C15 1.434(7)
C12 C13 1.424(8)
C13 C14 1.415(9)
C14 C15 1.423(7)
C16 C20 1.426(6)
C16 C17 1.441(6)
C17 C18 1.421(7)
C18 C19 1.422(7)
C19 C20 1.413(6)
C21 C22 1.434(6)
C21 C25 1.436(6)
C22 C23 1.409(6)
C23 C24 1.411(7)
C24 C25 1.412(6)
C26 C30 1.422(6)
C26 C27 1.426(7)
C27 C28 1.428(6)
C28 C29 1.391(7)
C29 C30 1.423(7)
C31 C35 1.436(6)
C31 C32 1.442(6)
C32 C33 1.414(7)
C33 C34 1.424(7)
C34 C35 1.419(6)
C36 C40 1.426(6)
C36 C37 1.434(7)
C37 C38 1.409(7)
C38 C39 1.397(8)
C39 C40 1.413(7)
C1A C2A 1.394(6)
C1A C6A 1.403(6)
C2A C3A 1.386(6)
C3A C4A 1.380(7)
C4A C5A 1.373(8)
C5A C6A 1.373(7)
C1B C6B 1.389(6)
C1B C2B 1.391(6)
C2B C3B 1.387(7)
C3B C4B 1.353(7)
C4B C5B 1.373(7)
C5B C6B 1.386(6)
C1C C6C 1.390(6)
C1C C2C 1.399(6)
C2C C3C 1.377(6)
C3C C4C 1.386(7)
C4C C5C 1.372(7)
C5C C6C 1.379(6)
C1D C2D 1.384(7)
C1D C6D 1.386(7)
C2D C3D 1.398(8)
C3D C4D 1.358(9)
C4D C5D 1.353(8)
C5D C6D 1.391(6)
C1E C6E 1.385(6)
C1E C2E 1.390(6)
C2E C3E 1.382(6)
C3E C4E 1.383(7)
C4E C5E 1.375(7)
C5E C6E 1.376(7)
C1F C2F 1.386(6)
C1F C6F 1.391(6)
C2F C3F 1.386(6)
C3F C4F 1.367(7)
C4F C5F 1.390(8)
C5F C6F 1.382(7)
C1G C6G 1.383(6)
C1G C2G 1.394(6)
C2G C3G 1.384(7)
C3G C4G 1.376(8)
C4G C5G 1.346(8)
C5G C6G 1.382(7)
C1H C2H 1.385(6)
C1H C6H 1.395(6)
C2H C3H 1.390(6)
C3H C4H 1.378(6)
C4H C5H 1.366(7)
C5H C6H 1.381(6)
C1I C6I 1.391(6)
C1I C2I 1.394(6)
C2I C3I 1.379(7)
C3I C4I 1.341(9)
C4I C5I 1.397(8)
C5I C6I 1.397(6)
C1J C6J 1.378(6)
C1J C2J 1.392(6)
C2J C3J 1.375(7)
C3J C4J 1.366(8)
C4J C5J 1.360(8)
C5J C6J 1.387(7)
C1K C6K 1.387(6)
C1K C2K 1.393(6)
C2K C3K 1.394(7)
C3K C4K 1.363(8)
C4K C5K 1.370(8)
C5K C6K 1.391(7)
C1L C6L 1.372(7)
C1L C2L 1.395(6)
C2L C3L 1.382(7)
C3L C4L 1.353(9)
C4L C5L 1.364(8)
C5L C6L 1.401(7)
C1M C6M 1.380(6)
C1M C2M 1.392(6)
C2M C3M 1.392(7)
C3M C4M 1.383(8)
C4M C5M 1.361(7)
C5M C6M 1.392(6)
C1N C2N 1.390(6)
C1N C6N 1.404(6)
C2N C3N 1.403(7)
C3N C4N 1.359(9)
C4N C5N 1.385(9)
C5N C6N 1.372(7)
C1P C2P 1.383(7)
C1P C6P 1.397(7)
C2P C3P 1.376(7)
C3P C4P 1.371(10)
C4P C5P 1.360(10)
C5P C6P 1.400(8)
C1U C2U 1.366(6)
C1U C6U 1.373(7)
C2U C3U 1.400(6)
C3U C4U 1.382(8)
C4U C5U 1.361(9)
C5U C6U 1.383(7)
Cl5 O9 1.441(6)
Cl5 O11 1.463(7)
Cl5 O10 1.467(7)
Cl5 O12 1.477(8)
Cl6 O13 1.391(4)
Cl6 O14 1.400(4)
Cl6 O15 1.417(4)
Cl6 O16 1.450(5)
Cl8 C1S 1.747(7)
Cl7 C1S 1.720(7)
